data_7205852
loop_
_publ_author_name
'Liu, Hai-Yang'
'Yuan, Yong-Jun'
'Yu, Zhen-Tao'
'Zou, Zhi-Gang'

_publ_section_title
;
 Direct assembly of new cobalt(iii)-lanthanide(iii) heterometallic
 frameworks with NaCl-like topology
;
_journal_issue 7
_journal_name_full CrystEngComm
_journal_page_first 2391
_journal_paper_doi 10.1039/c0ce00881h
_journal_volume 13
_journal_year 2011
_chemical_formula_sum 'C72 H74 Co2 Eu4 N18 O61'
_chemical_formula_weight 2893.19
_chemical_name_systematic
;
?
;
_space_group_IT_number 2
_symmetry_cell_setting triclinic
_symmetry_space_group_name_Hall '-P 1'
_symmetry_space_group_name_H-M 'P -1'
_atom_sites_solution_hydrogens geom
_atom_sites_solution_primary direct
_atom_sites_solution_secondary difmap
_audit_creation_method SHELXL-97
_cell_angle_alpha 101.9860(10)
_cell_angle_beta 103.319(2)
_cell_angle_gamma 95.5480(10)
_cell_formula_units_Z 1
_cell_length_a 11.1668(11)
_cell_length_b 12.4554(12)
_cell_length_c 22.2593(15)
_cell_measurement_reflns_used 2816
_cell_measurement_temperature 291(2)
_cell_measurement_theta_max 23.60
_cell_measurement_theta_min 2.25
_cell_volume 2912.9(4)
_computing_cell_refinement SMART
_computing_data_collection 'SMART (Bruker, 2000)'
_computing_data_reduction 'SAINT (Bruker, 2000)'
_computing_molecular_graphics SHELXTL
_computing_publication_material SHELXTL
_computing_structure_refinement SHELXTL
_computing_structure_solution 'SHELXTL (Bruker, 2000)'
_diffrn_ambient_temperature 291(2)
_diffrn_measured_fraction_theta_full 0.982
_diffrn_measured_fraction_theta_max 0.982
_diffrn_measurement_device_type 'Bruker Smart Apex CCD'
_diffrn_measurement_method 'phi and omega scans'
_diffrn_radiation_monochromator graphite
_diffrn_radiation_source 'sealed tube'
_diffrn_radiation_type MoK\a
_diffrn_radiation_wavelength 0.71073
_diffrn_reflns_av_R_equivalents 0.0231
_diffrn_reflns_av_sigmaI/netI 0.0492
_diffrn_reflns_limit_h_max 13
_diffrn_reflns_limit_h_min -6
_diffrn_reflns_limit_k_max 15
_diffrn_reflns_limit_k_min -15
_diffrn_reflns_limit_l_max 27
_diffrn_reflns_limit_l_min -27
_diffrn_reflns_number 16170
_diffrn_reflns_theta_full 26.00
_diffrn_reflns_theta_max 26.00
_diffrn_reflns_theta_min 1.74
_exptl_absorpt_coefficient_mu 2.500
_exptl_absorpt_correction_T_max 0.6092
_exptl_absorpt_correction_T_min 0.5209
_exptl_absorpt_correction_type multi-scan
_exptl_absorpt_process_details 'SADABS; Bruker, 2000'
_exptl_crystal_colour yellow
_exptl_crystal_density_diffrn 1.649
_exptl_crystal_density_method 'not measured'
_exptl_crystal_description block
_exptl_crystal_F_000 1426
_exptl_crystal_size_max 0.30
_exptl_crystal_size_mid 0.24
_exptl_crystal_size_min 0.22
_refine_diff_density_max 1.096
_refine_diff_density_min -1.261
_refine_diff_density_rms 0.108
_refine_ls_extinction_method none
_refine_ls_goodness_of_fit_ref 1.088
_refine_ls_hydrogen_treatment constr
_refine_ls_matrix_type fullcycle
_refine_ls_number_parameters 739
_refine_ls_number_reflns 11257
_refine_ls_number_restraints 0
_refine_ls_restrained_S_all 1.088
_refine_ls_R_factor_all 0.0629
_refine_ls_R_factor_gt 0.0438
_refine_ls_shift/su_max 0.000
_refine_ls_shift/su_mean 0.000
_refine_ls_structure_factor_coef Fsqd
_refine_ls_weighting_details 'calc w=1/[\s^2^(Fo^2^)+(0.06P)^2^+0.55P] where P=(Fo^2^+2Fc^2^)/3'
_refine_ls_weighting_scheme calc
_refine_ls_wR_factor_gt 0.1045
_refine_ls_wR_factor_ref 0.1095
_reflns_number_gt 8280
_reflns_number_total 11257
_reflns_threshold_expression >2sigma(I)
_cod_data_source_file c0ce00881h.txt
_cod_data_source_block 5
_cod_depositor_comments
;
The following automatic conversions were performed:
'_symmetry_cell_setting' value 'Triclinic' changed to 'triclinic'
according to '/home/saulius/struct/CIF-dictionaries/cif_core.dic'
dictionary named 'cif_core.dic' version 2.4.1 from 2010-06-29.

Automatic conversion script
Id: cif_fix_enum 1555 2011-01-17 13:19:09Z saulius 

The following automatic conversions were performed:

'_refine_ls_hydrogen_treatment' value 'const' was replaced with the
value 'constr' as specified in the replacement file
'src/cod-tools/trunk/data/replacement-values/replacement_values.lst'.

Automatic conversion script
Id: cif_fix_values 5376 2017-05-30 11:51:03Z andrius 
;
_cod_original_sg_symbol_H-M 'P-1 '
_cod_database_code 7205852

loop_
_symmetry_equiv_pos_as_xyz
'x, y, z'
'-x, -y, -z'

loop_
_atom_site_label
_atom_site_type_symbol
_atom_site_fract_x
_atom_site_fract_y
_atom_site_fract_z
_atom_site_U_iso_or_equiv
_atom_site_adp_type
_atom_site_occupancy
_atom_site_symmetry_multiplicity
_atom_site_calc_flag
_atom_site_refinement_flags
_atom_site_disorder_assembly
_atom_site_disorder_group
C1 C 0.6988(5) 0.8272(4) 0.3712(3) 0.0442(13) Uani 1 1 d . . .
H1A H 0.7747 0.8736 0.3884 0.053 Uiso 1 1 calc R . .
C2 C 0.6541(6) 0.7589(5) 0.4087(3) 0.0530(15) Uani 1 1 d . . .
H2A H 0.6978 0.7638 0.4504 0.064 Uiso 1 1 calc R . .
C3 C 0.5457(5) 0.6870(4) 0.3814(2) 0.0361(11) Uani 1 1 d . . .
C4 C 0.4773(5) 0.6884(4) 0.3168(2) 0.0373(11) Uani 1 1 d . . .
H4A H 0.4032 0.6402 0.2970 0.045 Uiso 1 1 calc R . .
C5 C 0.5222(5) 0.7597(4) 0.2862(2) 0.0384(11) Uani 1 1 d . . .
C6 C 0.4644(5) 0.7684(4) 0.2213(2) 0.0371(11) Uani 1 1 d . . .
C7 C 0.3583(5) 0.6940(4) 0.1794(3) 0.0397(11) Uani 1 1 d . . .
H7A H 0.3238 0.6349 0.1926 0.048 Uiso 1 1 calc R . .
C8 C 0.3050(5) 0.7095(4) 0.1177(2) 0.0371(11) Uani 1 1 d . . .
C9 C 0.3537(5) 0.7998(5) 0.1037(2) 0.0402(11) Uani 1 1 d . . .
H9A H 0.3154 0.8183 0.0663 0.048 Uiso 1 1 calc R . .
C10 C 0.4614(5) 0.8678(4) 0.1441(3) 0.0406(12) Uani 1 1 d . . .
H10E H 0.4978 0.9253 0.1303 0.049 Uiso 1 1 calc R . .
C11 C 0.4937(5) 0.6097(4) 0.4158(2) 0.0372(11) Uani 1 1 d . . .
C12 C 0.1946(5) 0.6312(5) 0.0742(3) 0.0482(14) Uani 1 1 d . . .
C13 C 0.7173(5) 1.1087(4) 0.1974(3) 0.0390(11) Uani 1 1 d . . .
H13E H 0.6833 1.1522 0.2265 0.047 Uiso 1 1 calc R . .
C14 C 0.7617(4) 1.1526(4) 0.1567(3) 0.0405(12) Uani 1 1 d . . .
H14E H 0.7597 1.2275 0.1580 0.049 Uiso 1 1 calc R . .
C15 C 0.8125(5) 1.0893(4) 0.1110(2) 0.0377(11) Uani 1 1 d . . .
C16 C 0.8184(5) 0.9812(4) 0.1101(2) 0.0404(12) Uani 1 1 d . . .
H16E H 0.8518 0.9380 0.0805 0.048 Uiso 1 1 calc R . .
C17 C 0.7736(5) 0.9353(4) 0.1544(3) 0.0386(11) Uani 1 1 d . . .
C18 C 0.7705(5) 0.8178(4) 0.1560(3) 0.0400(11) Uani 1 1 d . . .
C19 C 0.8160(5) 0.7395(5) 0.1159(3) 0.0425(12) Uani 1 1 d . . .
H19E H 0.8419 0.7580 0.0821 0.051 Uiso 1 1 calc R . .
C20 C 0.8225(5) 0.6350(4) 0.1263(3) 0.0398(11) Uani 1 1 d . . .
C21 C 0.7934(5) 0.6111(4) 0.1774(3) 0.0410(12) Uani 1 1 d . . .
H21D H 0.8014 0.5425 0.1870 0.049 Uiso 1 1 calc R . .
C22 C 0.7505(4) 0.6934(4) 0.2154(2) 0.0344(10) Uani 1 1 d . . .
H22C H 0.7293 0.6744 0.2503 0.041 Uiso 1 1 calc R . .
C23 C 0.8658(6) 1.1416(5) 0.0680(3) 0.0490(13) Uani 1 1 d . . .
C24 C 0.8785(5) 0.5602(4) 0.0843(2) 0.0390(11) Uani 1 1 d . . .
C25 C 0.9505(4) 0.9375(4) 0.3083(2) 0.0349(10) Uani 1 1 d . . .
H25E H 0.9467 0.8696 0.2804 0.042 Uiso 1 1 calc R . .
C26 C 1.0663(6) 0.9931(5) 0.3466(3) 0.0498(14) Uani 1 1 d . . .
H26A H 1.1377 0.9599 0.3484 0.060 Uiso 1 1 calc R . .
C27 C 1.0704(5) 1.0977(4) 0.3812(3) 0.0391(11) Uani 1 1 d . . .
C28 C 0.9558(4) 1.1459(4) 0.3861(2) 0.0341(10) Uani 1 1 d . . .
H28A H 0.9580 1.2147 0.4128 0.041 Uiso 1 1 calc R . .
C29 C 0.8474(4) 1.0832(4) 0.3492(2) 0.0324(10) Uani 1 1 d . . .
C30 C 0.7249(4) 1.1148(5) 0.3501(2) 0.0384(11) Uani 1 1 d . . .
C31 C 0.7037(5) 1.2045(5) 0.3889(3) 0.0438(12) Uani 1 1 d . . .
H31A H 0.7700 1.2533 0.4180 0.053 Uiso 1 1 calc R . .
C32 C 0.5778(5) 1.2251(5) 0.3855(3) 0.0420(11) Uani 1 1 d . . .
C33 C 0.4833(5) 1.1523(4) 0.3386(2) 0.0397(11) Uani 1 1 d . . .
H33A H 0.4017 1.1660 0.3345 0.048 Uiso 1 1 calc R . .
C34 C 0.5051(5) 1.0623(5) 0.2988(3) 0.0439(12) Uani 1 1 d . . .
H34A H 0.4400 1.0157 0.2676 0.053 Uiso 1 1 calc R . .
C35 C 1.1935(5) 1.1708(4) 0.4173(3) 0.0430(12) Uani 1 1 d . . .
C36 C 0.5447(5) 1.3223(5) 0.4277(3) 0.0492(14) Uani 1 1 d . . .
Co1 Co 0.67778(6) 0.91394(5) 0.25723(3) 0.03368(15) Uani 1 1 d . . .
Eu1 Eu 0.69870(2) 0.55354(2) 0.548601(12) 0.03476(8) Uani 1 1 d . . .
Eu2 Eu 0.04045(2) 0.36846(2) 0.050600(12) 0.03672(8) Uani 1 1 d . . .
N1 N 0.6314(4) 0.8259(4) 0.3093(2) 0.0397(10) Uani 1 1 d . . .
N2 N 0.5147(4) 0.8536(3) 0.2025(2) 0.0381(9) Uani 1 1 d . . .
N3 N 0.7212(4) 0.9935(3) 0.19702(19) 0.0338(9) Uani 1 1 d . . .
N4 N 0.7356(4) 0.7924(3) 0.20962(19) 0.0355(9) Uani 1 1 d . . .
N5 N 0.8445(4) 0.9791(4) 0.3105(2) 0.0392(9) Uani 1 1 d . . .
N6 N 0.6253(4) 1.0416(3) 0.30555(19) 0.0321(8) Uani 1 1 d . . .
N7 N 0.1377(5) 0.9639(4) 0.2003(2) 0.0480(11) Uani 1 1 d . . .
N8 N 0.8757(6) 0.3944(4) 0.2911(2) 0.0556(13) Uani 1 1 d . . .
N9 N 0.7883(4) 0.1514(4) 0.5386(2) 0.0475(11) Uani 1 1 d . . .
O1 O 0.5700(3) 0.5904(3) 0.46235(17) 0.0407(8) Uani 1 1 d . . .
O2 O 0.3790(3) 0.5675(3) 0.39925(17) 0.0388(8) Uani 1 1 d . . .
O3 O 0.1599(3) 0.5489(3) 0.09087(17) 0.0392(8) Uani 1 1 d . . .
O4 O 0.1440(3) 0.6593(3) 0.02801(17) 0.0428(8) Uani 1 1 d . . .
O5 O 0.9084(3) 1.2441(3) 0.08138(17) 0.0383(8) Uani 1 1 d . . .
O6 O 0.8711(4) 1.0764(3) 0.01695(18) 0.0471(9) Uani 1 1 d . . .
O7 O 0.9045(3) 0.5841(3) 0.03714(16) 0.0367(7) Uani 1 1 d . . .
O8 O 0.9085(3) 0.4722(3) 0.10335(17) 0.0400(8) Uani 1 1 d . . .
O9 O 1.2866(3) 1.1257(3) 0.42811(18) 0.0419(8) Uani 1 1 d . . .
O10 O 1.1954(3) 1.2728(3) 0.43839(16) 0.0373(7) Uani 1 1 d . . .
O11 O 0.6365(3) 1.3774(3) 0.47096(17) 0.0396(8) Uani 1 1 d . . .
O12 O 0.4450(3) 1.3536(3) 0.41301(16) 0.0377(8) Uani 1 1 d . . .
O71 O 0.0983(4) 1.0522(3) 0.2031(2) 0.0542(11) Uani 1 1 d . . .
O72 O 0.0907(4) 0.8830(4) 0.1557(2) 0.0599(11) Uani 1 1 d . . .
O73 O 0.2245(4) 0.9535(3) 0.24147(18) 0.0463(9) Uani 1 1 d . . .
O81 O 0.9616(4) 0.3765(4) 0.26508(19) 0.0525(10) Uani 1 1 d . . .
O82 O 0.7877(4) 0.4291(3) 0.26143(18) 0.0467(9) Uani 1 1 d . . .
O83 O 0.8749(4) 0.3707(4) 0.3416(2) 0.0546(10) Uani 1 1 d . . .
O91 O 0.6836(4) 0.1029(3) 0.5225(2) 0.0534(10) Uani 1 1 d . . .
O92 O 0.8104(3) 0.2519(3) 0.56206(19) 0.0443(9) Uani 1 1 d . . .
O93 O 0.8759(4) 0.1011(3) 0.53123(17) 0.0447(9) Uani 1 1 d . . .
O1W O 0.7988(4) 0.6335(3) 0.66283(17) 0.0450(9) Uani 1 1 d . . .
H1X H 0.7429 0.6746 0.6820 0.054 Uiso 1 1 d R . .
H1Y H 0.8740 0.6825 0.6673 0.054 Uiso 1 1 d R . .
O2W O 0.8681(4) 0.4588(3) 0.5845(2) 0.0508(9) Uani 1 1 d . . .
H2X H 0.8390 0.3984 0.6009 0.061 Uiso 1 1 d R . .
H2Y H 0.9311 0.5102 0.6177 0.061 Uiso 1 1 d R . .
O3W O 0.8267(4) 0.5446(3) 0.47357(19) 0.0479(9) Uani 1 1 d . . .
H3X H 0.8821 0.6136 0.4837 0.058 Uiso 1 1 d R . .
H3Y H 0.7739 0.5324 0.4311 0.058 Uiso 1 1 d R . .
O4W O 0.1199(4) 0.3713(3) 0.16279(18) 0.0456(9) Uani 1 1 d . . .
H4X H 0.0514 0.3559 0.1806 0.055 Uiso 1 1 d R . .
H4Y H 0.1661 0.4434 0.1852 0.055 Uiso 1 1 d R . .
O5W O 0.2463(3) 0.3227(3) 0.0696(2) 0.0487(9) Uani 1 1 d . . .
H5X H 0.2566 0.2762 0.0314 0.058 Uiso 1 1 d R . .
H5Y H 0.3058 0.3895 0.0822 0.058 Uiso 1 1 d R . .
O6W O 0.0212(4) 0.1899(3) -0.02524(19) 0.0485(9) Uani 1 1 d . . .
H6X H -0.0180 0.1994 -0.0651 0.058 Uiso 1 1 d R . .
H6Y H -0.0170 0.1381 -0.0226 0.058 Uiso 1 1 d R . .
O7W O 0.1292(9) 0.5168(7) 0.2756(4) 0.059(2) Uani 0.50 1 d P . .
H7X H 0.1292 0.5865 0.2872 0.071 Uiso 0.50 1 d PR . .
H7Y H 0.1942 0.5026 0.2996 0.071 Uiso 0.50 1 d PR . .
O8W O 0.6439(8) 0.6474(6) 0.7543(4) 0.0458(18) Uani 0.50 1 d P . .
H8X H 0.5971 0.6146 0.7723 0.055 Uiso 0.50 1 d PR . .
H8Y H 0.6634 0.7157 0.7736 0.055 Uiso 0.50 1 d PR . .
O9W O 0.0943(8) 0.7154(7) 0.2189(4) 0.057(2) Uani 0.50 1 d P . .
H9X H 0.0161 0.7132 0.2052 0.069 Uiso 0.50 1 d PR . .
H9Y H 0.1287 0.7825 0.2351 0.069 Uiso 0.50 1 d PR . .
O10W O 0.9138(8) 0.6226(8) 0.3831(4) 0.060(2) Uani 0.50 1 d P . .
H10X H 0.8512 0.5931 0.3518 0.072 Uiso 0.50 1 d PR . .
H10Y H 0.9163 0.6928 0.3921 0.072 Uiso 0.50 1 d PR . .
O11W O 0.5068(8) 0.5154(6) 0.9173(3) 0.0447(18) Uani 0.50 1 d P . .
H11X H 0.4613 0.4749 0.8822 0.054 Uiso 0.50 1 d PR . .
H11Y H 0.5459 0.4746 0.9390 0.054 Uiso 0.50 1 d PR . .
O12W O 0.3562(8) 0.6893(7) 0.9540(4) 0.0471(18) Uani 0.50 1 d P . .
H12X H 0.3970 0.7331 0.9892 0.057 Uiso 0.50 1 d PR . .
H12Y H 0.2877 0.6597 0.9583 0.057 Uiso 0.50 1 d PR . .
O13W O 0.3960(8) 0.1577(7) 0.0748(4) 0.055(2) Uani 0.50 1 d P . .
H13X H 0.4078 0.1631 0.0390 0.066 Uiso 0.50 1 d PR . .
H13Y H 0.4340 0.1070 0.0874 0.066 Uiso 0.50 1 d PR . .

loop_
_atom_site_aniso_label
_atom_site_aniso_U_11
_atom_site_aniso_U_22
_atom_site_aniso_U_33
_atom_site_aniso_U_23
_atom_site_aniso_U_13
_atom_site_aniso_U_12
C1 0.035(3) 0.039(3) 0.054(3) 0.026(2) -0.010(2) 0.003(2)
C2 0.064(4) 0.047(3) 0.044(3) 0.016(3) 0.007(3) -0.002(3)
C3 0.039(3) 0.039(3) 0.040(3) 0.015(2) 0.018(2) 0.019(2)
C4 0.035(3) 0.045(3) 0.035(3) 0.012(2) 0.012(2) 0.013(2)
C5 0.044(3) 0.043(3) 0.034(3) 0.010(2) 0.020(2) 0.010(2)
C6 0.049(3) 0.028(2) 0.029(2) -0.0069(19) 0.021(2) -0.015(2)
C7 0.034(3) 0.038(3) 0.047(3) 0.018(2) 0.006(2) -0.001(2)
C8 0.040(3) 0.039(3) 0.036(3) 0.012(2) 0.017(2) 0.000(2)
C9 0.038(3) 0.052(3) 0.036(3) 0.018(2) 0.010(2) 0.009(2)
C10 0.045(3) 0.042(3) 0.052(3) 0.025(2) 0.032(2) 0.009(2)
C11 0.052(3) 0.022(2) 0.038(3) 0.0046(19) 0.015(2) 0.005(2)
C12 0.039(3) 0.057(3) 0.046(3) 0.020(3) 0.009(2) -0.015(2)
C13 0.033(3) 0.043(3) 0.051(3) 0.017(2) 0.024(2) 0.009(2)
C14 0.028(2) 0.044(3) 0.050(3) 0.009(2) 0.022(2) -0.013(2)
C15 0.054(3) 0.032(2) 0.027(2) 0.0016(19) 0.012(2) 0.013(2)
C16 0.044(3) 0.036(3) 0.040(3) 0.017(2) 0.009(2) -0.014(2)
C17 0.046(3) 0.027(2) 0.051(3) 0.013(2) 0.028(2) 0.001(2)
C18 0.047(3) 0.039(3) 0.042(3) 0.014(2) 0.018(2) 0.018(2)
C19 0.044(3) 0.049(3) 0.045(3) 0.027(2) 0.014(2) 0.016(2)
C20 0.041(3) 0.031(2) 0.047(3) -0.004(2) 0.025(2) -0.002(2)
C21 0.039(3) 0.030(2) 0.063(3) 0.012(2) 0.028(3) 0.011(2)
C22 0.033(2) 0.039(2) 0.028(2) 0.0025(19) 0.0057(19) 0.010(2)
C23 0.048(3) 0.045(3) 0.056(3) 0.004(3) 0.023(3) 0.013(3)
C24 0.041(3) 0.039(3) 0.033(2) 0.002(2) 0.005(2) 0.009(2)
C25 0.035(2) 0.033(2) 0.036(2) 0.011(2) 0.004(2) 0.005(2)
C26 0.051(3) 0.039(3) 0.055(3) 0.009(3) 0.010(3) -0.007(2)
C27 0.035(3) 0.039(3) 0.044(3) 0.013(2) 0.013(2) 0.001(2)
C28 0.030(2) 0.041(3) 0.033(2) 0.015(2) 0.0054(19) 0.008(2)
C29 0.032(2) 0.035(2) 0.037(2) 0.010(2) 0.015(2) 0.0165(19)
C30 0.026(2) 0.052(3) 0.038(3) 0.009(2) 0.0052(19) 0.019(2)
C31 0.036(3) 0.045(3) 0.050(3) 0.014(2) 0.007(2) 0.011(2)
C32 0.046(3) 0.049(3) 0.037(3) 0.013(2) 0.018(2) 0.011(2)
C33 0.034(3) 0.050(3) 0.033(2) 0.001(2) 0.011(2) 0.010(2)
C34 0.044(3) 0.047(3) 0.041(3) 0.017(2) 0.005(2) 0.010(2)
C35 0.053(3) 0.029(2) 0.037(3) 0.003(2) -0.003(2) 0.006(2)
C36 0.050(3) 0.042(3) 0.047(3) -0.010(2) 0.006(3) 0.022(2)
Co1 0.0396(4) 0.0329(3) 0.0327(3) 0.0103(3) 0.0140(3) 0.0089(3)
Eu1 0.03693(14) 0.03458(13) 0.03600(14) 0.01055(10) 0.01181(10) 0.01036(10)
Eu2 0.04106(15) 0.03840(14) 0.03524(14) 0.01186(11) 0.01404(11) 0.01081(11)
N1 0.045(2) 0.039(2) 0.041(2) 0.0144(19) 0.012(2) 0.0151(19)
N2 0.045(2) 0.035(2) 0.037(2) 0.0131(18) 0.0111(19) 0.0108(18)
N3 0.034(2) 0.032(2) 0.039(2) 0.0121(17) 0.0157(18) 0.0004(16)
N4 0.039(2) 0.035(2) 0.034(2) 0.0085(17) 0.0088(18) 0.0128(17)
N5 0.035(2) 0.046(2) 0.035(2) 0.0070(19) 0.0056(18) 0.0090(18)
N6 0.035(2) 0.0290(19) 0.035(2) 0.0085(16) 0.0156(17) 0.0002(16)
N7 0.059(3) 0.052(3) 0.040(3) 0.017(2) 0.021(2) 0.007(2)
N8 0.070(4) 0.053(3) 0.045(3) 0.012(2) 0.018(3) 0.008(3)
N9 0.041(3) 0.055(3) 0.051(3) 0.014(2) 0.017(2) 0.013(2)
O1 0.0365(19) 0.050(2) 0.0384(19) 0.0128(16) 0.0094(15) 0.0142(16)
O2 0.0410(19) 0.0363(18) 0.0412(19) 0.0162(15) 0.0078(15) 0.0072(15)
O3 0.0412(19) 0.0401(19) 0.0390(19) 0.0119(16) 0.0108(15) 0.0119(15)
O4 0.045(2) 0.044(2) 0.0349(18) 0.0096(16) 0.0075(16) -0.0090(16)
O5 0.0363(18) 0.0436(19) 0.0408(19) 0.0151(16) 0.0138(15) 0.0131(15)
O6 0.055(2) 0.044(2) 0.044(2) 0.0082(17) 0.0264(18) -0.0124(17)
O7 0.0456(19) 0.0335(17) 0.0321(17) 0.0069(14) 0.0106(15) 0.0119(15)
O8 0.047(2) 0.0334(18) 0.046(2) 0.0134(16) 0.0183(17) 0.0124(15)
O9 0.041(2) 0.0437(19) 0.043(2) 0.0121(16) 0.0108(16) 0.0112(16)
O10 0.0369(18) 0.0415(18) 0.0362(18) 0.0123(15) 0.0121(15) 0.0062(15)
O11 0.0419(19) 0.0416(19) 0.0411(19) 0.0145(16) 0.0161(16) 0.0102(16)
O12 0.043(2) 0.0412(19) 0.0292(17) 0.0051(14) 0.0099(15) 0.0146(15)
O71 0.050(2) 0.051(2) 0.058(3) 0.029(2) -0.0099(19) 0.0093(19)
O72 0.063(3) 0.066(3) 0.048(2) 0.006(2) 0.019(2) 0.000(2)
O73 0.042(2) 0.054(2) 0.046(2) 0.0121(18) 0.0125(18) 0.0185(18)
O81 0.065(3) 0.065(3) 0.040(2) 0.0214(19) 0.026(2) 0.019(2)
O82 0.054(2) 0.050(2) 0.045(2) 0.0195(18) 0.0211(19) 0.0104(19)
O83 0.064(3) 0.058(2) 0.050(2) 0.023(2) 0.024(2) 0.001(2)
O91 0.040(2) 0.053(2) 0.062(3) 0.027(2) -0.0088(19) 0.0051(18)
O92 0.0334(19) 0.054(2) 0.050(2) 0.0171(18) 0.0130(16) 0.0082(17)
O93 0.046(2) 0.053(2) 0.0392(19) 0.0163(17) 0.0102(17) 0.0154(18)
O1W 0.052(2) 0.050(2) 0.0369(19) 0.0221(17) 0.0082(17) 0.0078(18)
O2W 0.044(2) 0.055(2) 0.057(2) 0.0191(19) 0.0143(19) 0.0141(18)
O3W 0.048(2) 0.047(2) 0.045(2) 0.0046(17) 0.0171(18) -0.0065(17)
O4W 0.054(2) 0.043(2) 0.045(2) 0.0182(17) 0.0157(18) 0.0128(17)
O5W 0.0338(19) 0.050(2) 0.066(3) 0.018(2) 0.0134(18) 0.0117(17)
O6W 0.047(2) 0.046(2) 0.053(2) 0.0090(18) 0.0150(19) 0.0115(17)
O7W 0.079(6) 0.056(5) 0.060(5) 0.034(4) 0.023(5) 0.030(5)
O8W 0.059(5) 0.035(4) 0.042(4) -0.002(3) 0.023(4) -0.002(3)
O9W 0.058(5) 0.045(4) 0.071(6) 0.017(4) 0.025(4) -0.009(4)
O10W 0.052(5) 0.084(6) 0.042(4) 0.021(4) 0.014(4) -0.014(4)
O11W 0.079(6) 0.028(3) 0.033(4) 0.007(3) 0.022(4) 0.017(4)
O12W 0.050(4) 0.057(5) 0.041(4) 0.014(4) 0.019(3) 0.015(4)
O13W 0.047(5) 0.054(5) 0.059(5) 0.001(4) 0.015(4) 0.008(4)

loop_
_atom_type_symbol
_atom_type_description
_atom_type_scat_dispersion_real
_atom_type_scat_dispersion_imag
_atom_type_scat_source
C C 0.0033 0.0016 'International Tables Vol C Tables 4.2.6.8 and 6.1.1.4'
H H 0.0000 0.0000 'International Tables Vol C Tables 4.2.6.8 and 6.1.1.4'
N N 0.0061 0.0033 'International Tables Vol C Tables 4.2.6.8 and 6.1.1.4'
O O 0.0106 0.0060 'International Tables Vol C Tables 4.2.6.8 and 6.1.1.4'
Co Co 0.3494 0.9721 'International Tables Vol C Tables 4.2.6.8 and 6.1.1.4'
Eu Eu -0.1578 3.6682 'International Tables Vol C Tables 4.2.6.8 and 6.1.1.4'

loop_
_geom_angle_atom_site_label_1
_geom_angle_atom_site_label_2
_geom_angle_atom_site_label_3
_geom_angle
_geom_angle_site_symmetry_1
_geom_angle_site_symmetry_3
_geom_angle_publ_flag
N1 C1 C2 122.2(4) . . ?
N1 C1 H1A 118.9 . . ?
C2 C1 H1A 118.9 . . ?
C3 C2 C1 118.0(5) . . ?
C3 C2 H2A 121.0 . . ?
C1 C2 H2A 121.0 . . ?
C2 C3 C4 118.2(5) . . ?
C2 C3 C11 122.1(5) . . ?
C4 C3 C11 119.7(5) . . ?
C5 C4 C3 119.9(5) . . ?
C5 C4 H4A 120.0 . . ?
C3 C4 H4A 120.0 . . ?
N1 C5 C4 123.8(5) . . ?
N1 C5 C6 110.5(4) . . ?
C4 C5 C6 125.5(5) . . ?
N2 C6 C7 119.8(4) . . ?
N2 C6 C5 116.2(4) . . ?
C7 C6 C5 123.9(4) . . ?
C8 C7 C6 120.9(4) . . ?
C8 C7 H7A 119.6 . . ?
C6 C7 H7A 119.6 . . ?
C9 C8 C7 116.3(5) . . ?
C9 C8 C12 123.1(5) . . ?
C7 C8 C12 120.5(4) . . ?
C8 C9 C10 121.4(5) . . ?
C8 C9 H9A 119.3 . . ?
C10 C9 H9A 119.3 . . ?
N2 C10 C9 122.8(4) . . ?
N2 C10 H10E 118.6 . . ?
C9 C10 H10E 118.6 . . ?
O1 C11 O2 122.3(4) . . ?
O1 C11 C3 116.0(4) . . ?
O2 C11 C3 121.7(4) . . ?
O1 C11 Eu1 83.8(2) . 2_666 ?
C3 C11 Eu1 160.2(4) . 2_666 ?
O4 C12 O3 126.0(5) . . ?
O4 C12 C8 116.1(4) . . ?
O3 C12 C8 117.7(5) . . ?
C14 C13 N3 120.2(4) . . ?
C14 C13 H13E 119.9 . . ?
N3 C13 H13E 119.9 . . ?
C13 C14 C15 121.9(5) . . ?
C13 C14 H14E 119.1 . . ?
C15 C14 H14E 119.1 . . ?
C16 C15 C14 119.1(5) . . ?
C16 C15 C23 120.2(5) . . ?
C14 C15 C23 120.6(4) . . ?
C15 C16 C17 118.8(5) . . ?
C15 C16 H16E 120.6 . . ?
C17 C16 H16E 120.6 . . ?
N3 C17 C16 122.9(4) . . ?
N3 C17 C18 113.6(4) . . ?
C16 C17 C18 123.4(5) . . ?
C19 C18 N4 120.6(4) . . ?
C19 C18 C17 124.9(5) . . ?
N4 C18 C17 113.7(4) . . ?
C20 C19 C18 120.2(5) . . ?
C20 C19 H19E 119.9 . . ?
C18 C19 H19E 119.9 . . ?
C21 C20 C19 119.7(5) . . ?
C21 C20 C24 123.2(5) . . ?
C19 C20 C24 116.5(5) . . ?
C20 C21 C22 116.7(5) . . ?
C20 C21 H21D 121.7 . . ?
C22 C21 H21D 121.7 . . ?
N4 C22 C21 129.6(5) . . ?
N4 C22 H22C 115.2 . . ?
C21 C22 H22C 115.2 . . ?
O5 C23 O6 121.7(5) . . ?
O5 C23 C15 122.9(5) . . ?
O6 C23 C15 115.4(5) . . ?
O7 C24 O8 122.5(4) . . ?
O7 C24 C20 122.1(4) . . ?
O8 C24 C20 115.1(4) . . ?
O7 C24 Eu2 80.8(2) . 1_655 ?
C20 C24 Eu2 154.8(4) . 1_655 ?
N5 C25 C26 122.1(5) . . ?
N5 C25 H25E 119.0 . . ?
C26 C25 H25E 119.0 . . ?
C27 C26 C25 117.3(6) . . ?
C27 C26 H26A 121.3 . . ?
C25 C26 H26A 121.3 . . ?
C26 C27 C28 122.0(5) . . ?
C26 C27 C35 121.4(5) . . ?
C28 C27 C35 116.6(5) . . ?
C29 C28 C27 115.6(4) . . ?
C29 C28 H28A 122.2 . . ?
C27 C28 H28A 122.2 . . ?
C28 C29 N5 121.9(4) . . ?
C28 C29 C30 123.4(4) . . ?
N5 C29 C30 114.6(4) . . ?
C31 C30 N6 120.4(4) . . ?
C31 C30 C29 125.4(5) . . ?
N6 C30 C29 114.2(4) . . ?
C30 C31 C32 119.8(5) . . ?
C30 C31 H31A 120.1 . . ?
C32 C31 H31A 120.1 . . ?
C33 C32 C31 117.3(5) . . ?
C33 C32 C36 119.0(5) . . ?
C31 C32 C36 123.6(5) . . ?
C34 C33 C32 122.8(5) . . ?
C34 C33 H33A 118.6 . . ?
C32 C33 H33A 118.6 . . ?
C33 C34 N6 118.5(5) . . ?
C33 C34 H34A 120.8 . . ?
N6 C34 H34A 120.8 . . ?
O9 C35 O10 122.5(4) . . ?
O9 C35 C27 117.9(4) . . ?
O10 C35 C27 119.4(5) . . ?
O12 C36 O11 124.4(4) . . ?
O12 C36 C32 121.1(5) . . ?
O11 C36 C32 113.2(4) . . ?
N1 Co1 N4 91.38(18) . . ?
N1 Co1 N2 84.14(19) . . ?
N4 Co1 N2 86.55(18) . . ?
N1 Co1 N3 174.89(18) . . ?
N4 Co1 N3 84.50(18) . . ?
N2 Co1 N3 92.59(18) . . ?
N1 Co1 N6 90.46(17) . . ?
N4 Co1 N6 177.53(17) . . ?
N2 Co1 N6 95.28(18) . . ?
N3 Co1 N6 93.76(16) . . ?
N1 Co1 N5 98.22(19) . . ?
N4 Co1 N5 93.53(19) . . ?
N2 Co1 N5 177.64(18) . . ?
N3 Co1 N5 85.07(18) . . ?
N6 Co1 N5 84.58(18) . . ?
O1 Eu1 O12 74.60(12) . 2_676 ?
O1 Eu1 O10 85.18(13) . 2_776 ?
O12 Eu1 O10 84.78(13) 2_676 2_776 ?
O1 Eu1 O2 119.14(13) . 2_666 ?
O12 Eu1 O2 78.05(13) 2_676 2_666 ?
O10 Eu1 O2 144.29(13) 2_776 2_666 ?
O1 Eu1 O2W 145.39(14) . . ?
O12 Eu1 O2W 139.65(13) 2_676 . ?
O10 Eu1 O2W 100.26(14) 2_776 . ?
O2 Eu1 O2W 74.97(13) 2_666 . ?
O1 Eu1 O11 74.79(13) . 1_545 ?
O12 Eu1 O11 121.13(12) 2_676 1_545 ?
O10 Eu1 O11 139.96(12) 2_776 1_545 ?
O2 Eu1 O11 74.96(12) 2_666 1_545 ?
O2W Eu1 O11 79.69(14) . 1_545 ?
O1 Eu1 O3W 77.30(13) . . ?
O12 Eu1 O3W 144.24(13) 2_676 . ?
O10 Eu1 O3W 71.16(13) 2_776 . ?
O2 Eu1 O3W 135.96(13) 2_666 . ?
O2W Eu1 O3W 72.41(14) . . ?
O11 Eu1 O3W 70.80(12) 1_545 . ?
O1 Eu1 O1W 142.14(13) . . ?
O12 Eu1 O1W 74.70(13) 2_676 . ?
O10 Eu1 O1W 70.48(12) 2_776 . ?
O2 Eu1 O1W 74.85(13) 2_666 . ?
O2W Eu1 O1W 69.67(14) . . ?
O11 Eu1 O1W 141.41(12) 1_545 . ?
O3W Eu1 O1W 118.70(14) . . ?
O1 Eu1 C11 99.01(10) . 2_666 ?
O12 Eu1 C11 69.05(9) 2_676 2_666 ?
O10 Eu1 C11 151.04(9) 2_776 2_666 ?
O2 Eu1 C11 20.16(10) 2_666 2_666 ?
O2W Eu1 C11 92.43(10) . 2_666 ?
O11 Eu1 C11 67.76(9) 1_545 2_666 ?
O3W Eu1 C11 137.78(9) . 2_666 ?
O1W Eu1 C11 90.16(9) . 2_666 ?
O1 Eu1 Eu1 46.30(9) . 2_666 ?
O12 Eu1 Eu1 61.20(9) 2_676 2_666 ?
O10 Eu1 Eu1 124.70(9) 2_776 2_666 ?
O2 Eu1 Eu1 72.87(9) 2_666 2_666 ?
O2W Eu1 Eu1 134.26(10) . 2_666 ?
O11 Eu1 Eu1 61.17(8) 1_545 2_666 ?
O3W Eu1 Eu1 111.69(10) . 2_666 ?
O1W Eu1 Eu1 129.34(10) . 2_666 ?
C11 Eu1 Eu1 52.72(10) 2_666 2_666 ?
O4 Eu2 O7 74.21(12) 2_565 2_665 ?
O4 Eu2 O5 76.89(12) 2_565 1_445 ?
O7 Eu2 O5 144.04(12) 2_665 1_445 ?
O4 Eu2 O3 119.97(12) 2_565 . ?
O7 Eu2 O3 74.82(12) 2_665 . ?
O5 Eu2 O3 139.54(12) 1_445 . ?
O4 Eu2 O5W 142.11(14) 2_565 . ?
O7 Eu2 O5W 81.36(13) 2_665 . ?
O5 Eu2 O5W 110.43(13) 1_445 . ?
O3 Eu2 O5W 79.44(13) . . ?
O4 Eu2 O8 76.91(13) 2_565 1_455 ?
O7 Eu2 O8 120.74(12) 2_665 1_455 ?
O5 Eu2 O8 71.72(12) 1_445 1_455 ?
O3 Eu2 O8 76.84(12) . 1_455 ?
O5W Eu2 O8 140.98(14) . 1_455 ?
O4 Eu2 O4W 141.62(13) 2_565 . ?
O7 Eu2 O4W 143.60(13) 2_665 . ?
O5 Eu2 O4W 69.65(13) 1_445 . ?
O3 Eu2 O4W 78.26(12) . . ?
O5W Eu2 O4W 69.91(14) . . ?
O8 Eu2 O4W 75.21(13) 1_455 . ?
O4 Eu2 O6W 70.51(13) 2_565 . ?
O7 Eu2 O6W 75.50(13) 2_665 . ?
O5 Eu2 O6W 75.01(13) 1_445 . ?
O3 Eu2 O6W 143.57(13) . . ?
O5W Eu2 O6W 75.65(14) . . ?
O8 Eu2 O6W 137.61(13) 1_455 . ?
O4W Eu2 O6W 116.36(13) . . ?
O4 Eu2 C24 69.90(10) 2_565 1_455 ?
O7 Eu2 C24 99.56(10) 2_665 1_455 ?
O5 Eu2 C24 90.04(10) 1_445 1_455 ?
O3 Eu2 C24 66.32(10) . 1_455 ?
O5W Eu2 C24 143.91(10) . 1_455 ?
O8 Eu2 C24 21.27(10) 1_455 1_455 ?
O4W Eu2 C24 91.46(9) . 1_455 ?
O6W Eu2 C24 139.89(9) . 1_455 ?
O4 Eu2 Eu2 61.34(9) 2_565 2_565 ?
O7 Eu2 Eu2 46.06(8) 2_665 2_565 ?
O5 Eu2 Eu2 130.99(8) 1_445 2_565 ?
O3 Eu2 Eu2 59.99(8) . 2_565 ?
O5W Eu2 Eu2 118.18(10) . 2_565 ?
O8 Eu2 Eu2 74.69(8) 1_455 2_565 ?
O4W Eu2 Eu2 132.78(9) . 2_565 ?
O6W Eu2 Eu2 110.46(10) . 2_565 ?
C24 Eu2 Eu2 53.50(10) 1_455 2_565 ?
C5 N1 C1 117.6(3) . . ?
C5 N1 Co1 116.5(3) . . ?
C1 N1 Co1 125.9(3) . . ?
C6 N2 C10 118.4(3) . . ?
C6 N2 Co1 110.4(3) . . ?
C10 N2 Co1 129.4(3) . . ?
C17 N3 C13 117.1(3) . . ?
C17 N3 Co1 114.7(2) . . ?
C13 N3 Co1 127.8(3) . . ?
C22 N4 C18 113.1(3) . . ?
C22 N4 Co1 134.5(3) . . ?
C18 N4 Co1 112.5(2) . . ?
C25 N5 C29 120.5(3) . . ?
C25 N5 Co1 126.4(3) . . ?
C29 N5 Co1 112.8(3) . . ?
C34 N6 C30 121.2(3) . . ?
C34 N6 Co1 125.8(3) . . ?
C30 N6 Co1 113.1(2) . . ?
O73 N7 O71 120.6(5) . . ?
O73 N7 O72 118.1(5) . . ?
O71 N7 O72 121.2(5) . . ?
O82 N8 O83 121.4(6) . . ?
O82 N8 O81 116.7(5) . . ?
O83 N8 O81 121.7(6) . . ?
O91 N9 O92 120.9(5) . . ?
O91 N9 O93 120.4(5) . . ?
O92 N9 O93 118.7(5) . . ?
C11 O1 Eu1 176.9(3) . . ?
C11 O2 Eu1 121.3(2) . 2_666 ?
C12 O3 Eu2 142.0(3) . . ?
C12 O4 Eu2 143.9(2) . 2_565 ?
C23 O5 Eu2 140.2(3) . 1_665 ?
C24 O7 Eu2 178.4(3) . 2_665 ?
C24 O8 Eu2 116.7(2) . 1_655 ?
C35 O10 Eu1 144.5(3) . 2_776 ?
C36 O11 Eu1 141.1(2) . 1_565 ?
C36 O12 Eu1 144.4(3) . 2_676 ?
Eu1 O1W H1X 109.6 . . ?
Eu1 O1W H1Y 109.4 . . ?
H1X O1W H1Y 109.4 . . ?
Eu1 O2W H2X 109.8 . . ?
Eu1 O2W H2Y 109.0 . . ?
H2X O2W H2Y 109.3 . . ?
Eu1 O3W H3X 109.1 . . ?
Eu1 O3W H3Y 109.4 . . ?
H3X O3W H3Y 109.5 . . ?
Eu2 O4W H4X 109.5 . . ?
Eu2 O4W H4Y 109.6 . . ?
H4X O4W H4Y 109.4 . . ?
Eu2 O5W H5X 109.3 . . ?
Eu2 O5W H5Y 109.6 . . ?
H5X O5W H5Y 109.6 . . ?
Eu2 O6W H6X 106.7 . . ?
Eu2 O6W H6Y 121.1 . . ?
H6X O6W H6Y 103.6 . . ?
H7X O7W H7Y 106.5 . . ?
H8X O8W H8Y 109.4 . . ?
H9X O9W H9Y 109.4 . . ?
H10X O10W H10Y 109.4 . . ?
H11X O11W H11Y 109.6 . . ?
H12X O12W H12Y 109.4 . . ?
H13X O13W H13Y 109.5 . . ?

loop_
_geom_bond_atom_site_label_1
_geom_bond_atom_site_label_2
_geom_bond_distance
_geom_bond_site_symmetry_2
_geom_bond_publ_flag
C1 N1 1.404(5) . ?
C1 C2 1.441(8) . ?
C1 H1A 0.9300 . ?
C2 C3 1.365(8) . ?
C2 H2A 0.9300 . ?
C3 C4 1.469(7) . ?
C3 C11 1.502(7) . ?
C4 C5 1.352(7) . ?
C4 H4A 0.9300 . ?
C5 N1 1.331(5) . ?
C5 C6 1.471(7) . ?
C6 N2 1.339(4) . ?
C6 C7 1.432(7) . ?
C7 C8 1.424(7) . ?
C7 H7A 0.9300 . ?
C8 C9 1.329(7) . ?
C8 C12 1.494(7) . ?
C9 C10 1.400(8) . ?
C9 H9A 0.9300 . ?
C10 N2 1.353(5) . ?
C10 H10E 0.9300 . ?
C11 O1 1.262(5) . ?
C11 O2 1.274(5) . ?
C11 Eu1 3.160(5) 2_666 ?
C12 O4 1.191(6) . ?
C12 O3 1.220(5) . ?
C13 C14 1.313(7) . ?
C13 N3 1.438(5) . ?
C13 H13E 0.9300 . ?
C14 C15 1.414(7) . ?
C14 H14E 0.9300 . ?
C15 C16 1.350(7) . ?
C15 C23 1.463(8) . ?
C16 C17 1.400(7) . ?
C16 H16E 0.9300 . ?
C17 N3 1.349(5) . ?
C17 C18 1.468(7) . ?
C18 C19 1.396(7) . ?
C18 N4 1.422(5) . ?
C19 C20 1.374(7) . ?
C19 H19E 0.9300 . ?
C20 C21 1.333(7) . ?
C20 C24 1.467(7) . ?
C21 C22 1.385(7) . ?
C21 H21D 0.9300 . ?
C22 N4 1.288(5) . ?
C22 H22C 0.9300 . ?
C23 O5 1.267(6) . ?
C23 O6 1.270(6) . ?
C24 O7 1.237(5) . ?
C24 O8 1.301(5) . ?
C24 Eu2 3.202(5) 1_655 ?
C25 N5 1.344(5) . ?
C25 C26 1.397(7) . ?
C25 H25E 0.9300 . ?
C26 C27 1.359(8) . ?
C26 H26A 0.9300 . ?
C27 C28 1.482(7) . ?
C27 C35 1.520(7) . ?
C28 C29 1.357(7) . ?
C28 H28A 0.9300 . ?
C29 N5 1.394(5) . ?
C29 C30 1.463(6) . ?
C30 C31 1.340(8) . ?
C30 N6 1.404(5) . ?
C31 C32 1.440(7) . ?
C31 H31A 0.9300 . ?
C32 C33 1.392(8) . ?
C32 C36 1.504(7) . ?
C33 C34 1.358(8) . ?
C33 H33A 0.9300 . ?
C34 N6 1.372(6) . ?
C34 H34A 0.9300 . ?
C35 O9 1.227(6) . ?
C35 O10 1.256(5) . ?
C36 O12 1.211(5) . ?
C36 O11 1.258(6) . ?
Co1 N1 1.874(4) . ?
Co1 N4 1.916(4) . ?
Co1 N2 1.924(4) . ?
Co1 N3 1.942(4) . ?
Co1 N6 1.947(4) . ?
Co1 N5 1.954(4) . ?
Eu1 O1 2.277(3) . ?
Eu1 O12 2.286(3) 2_676 ?
Eu1 O10 2.291(3) 2_776 ?
Eu1 O2 2.305(3) 2_666 ?
Eu1 O2W 2.396(4) . ?
Eu1 O11 2.421(4) 1_545 ?
Eu1 O3W 2.429(4) . ?
Eu1 O1W 2.476(4) . ?
Eu1 C11 3.160(5) 2_666 ?
Eu2 O4 2.319(4) 2_565 ?
Eu2 O7 2.346(3) 2_665 ?
Eu2 O5 2.347(4) 1_445 ?
Eu2 O3 2.380(4) . ?
Eu2 O5W 2.386(4) . ?
Eu2 O8 2.399(4) 1_455 ?
Eu2 O4W 2.441(4) . ?
Eu2 O6W 2.454(4) . ?
Eu2 C24 3.202(5) 1_455 ?
N7 O73 1.208(6) . ?
N7 O71 1.219(6) . ?
N7 O72 1.232(6) . ?
N8 O82 1.220(7) . ?
N8 O83 1.222(6) . ?
N8 O81 1.245(7) . ?
N9 O91 1.200(6) . ?
N9 O92 1.228(6) . ?
N9 O93 1.236(6) . ?
O2 Eu1 2.305(3) 2_666 ?
O4 Eu2 2.319(4) 2_565 ?
O5 Eu2 2.347(4) 1_665 ?
O7 Eu2 2.346(3) 2_665 ?
O8 Eu2 2.399(4) 1_655 ?
O10 Eu1 2.291(3) 2_776 ?
O11 Eu1 2.421(4) 1_565 ?
O12 Eu1 2.286(3) 2_676 ?
O1W H1X 0.9625 . ?
O1W H1Y 0.9610 . ?
O2W H2X 0.9615 . ?
O2W H2Y 0.9632 . ?
O3W H3X 0.9614 . ?
O3W H3Y 0.9645 . ?
O4W H4X 0.9610 . ?
O4W H4Y 0.9623 . ?
O5W H5X 0.9633 . ?
O5W H5Y 0.9616 . ?
O6W H6X 0.9318 . ?
O6W H6Y 0.7592 . ?
O7W H7X 0.8522 . ?
O7W H7Y 0.8537 . ?
O8W H8X 0.8511 . ?
O8W H8Y 0.8522 . ?
O9W H9X 0.8525 . ?
O9W H9Y 0.8519 . ?
O10W H10X 0.8534 . ?
O10W H10Y 0.8522 . ?
O11W H11X 0.8533 . ?
O11W H11Y 0.8536 . ?
O12W H12X 0.8534 . ?
O12W H12Y 0.8509 . ?
O13W H13X 0.8524 . ?
O13W H13Y 0.8533 . ?

loop_
_geom_torsion_atom_site_label_1
_geom_torsion_atom_site_label_2
_geom_torsion_atom_site_label_3
_geom_torsion_atom_site_label_4
_geom_torsion
_geom_torsion_site_symmetry_1
_geom_torsion_site_symmetry_2
_geom_torsion_site_symmetry_3
_geom_torsion_site_symmetry_4
_geom_torsion_publ_flag
N1 C1 C2 C3 3.4(9) . . . . ?
C1 C2 C3 C4 -3.7(8) . . . . ?
C1 C2 C3 C11 178.0(5) . . . . ?
C2 C3 C4 C5 0.0(7) . . . . ?
C11 C3 C4 C5 178.3(4) . . . . ?
C3 C4 C5 N1 4.7(7) . . . . ?
C3 C4 C5 C6 178.9(5) . . . . ?
N1 C5 C6 N2 -13.3(6) . . . . ?
C4 C5 C6 N2 171.9(4) . . . . ?
N1 C5 C6 C7 168.4(4) . . . . ?
C4 C5 C6 C7 -6.4(8) . . . . ?
N2 C6 C7 C8 -0.2(8) . . . . ?
C5 C6 C7 C8 178.1(5) . . . . ?
C6 C7 C8 C9 -4.5(8) . . . . ?
C6 C7 C8 C12 179.7(5) . . . . ?
C7 C8 C9 C10 8.0(8) . . . . ?
C12 C8 C9 C10 -176.3(5) . . . . ?
C8 C9 C10 N2 -7.4(8) . . . . ?
C2 C3 C11 O1 -20.3(7) . . . . ?
C4 C3 C11 O1 161.4(4) . . . . ?
C2 C3 C11 O2 158.9(5) . . . . ?
C4 C3 C11 O2 -19.4(7) . . . . ?
C2 C3 C11 Eu1 161.1(8) . . . 2_666 ?
C4 C3 C11 Eu1 -17.1(12) . . . 2_666 ?
C9 C8 C12 O4 -6.9(8) . . . . ?
C7 C8 C12 O4 168.6(5) . . . . ?
C9 C8 C12 O3 177.8(5) . . . . ?
C7 C8 C12 O3 -6.7(8) . . . . ?
N3 C13 C14 C15 1.0(8) . . . . ?
C13 C14 C15 C16 -1.7(8) . . . . ?
C13 C14 C15 C23 -177.5(5) . . . . ?
C14 C15 C16 C17 0.2(8) . . . . ?
C23 C15 C16 C17 176.1(5) . . . . ?
C15 C16 C17 N3 2.0(8) . . . . ?
C15 C16 C17 C18 177.3(5) . . . . ?
N3 C17 C18 C19 178.5(5) . . . . ?
C16 C17 C18 C19 2.8(9) . . . . ?
N3 C17 C18 N4 -11.6(6) . . . . ?
C16 C17 C18 N4 172.7(5) . . . . ?
N4 C18 C19 C20 2.8(8) . . . . ?
C17 C18 C19 C20 172.1(5) . . . . ?
C18 C19 C20 C21 -4.6(8) . . . . ?
C18 C19 C20 C24 -176.4(5) . . . . ?
C19 C20 C21 C22 3.7(8) . . . . ?
C24 C20 C21 C22 174.9(5) . . . . ?
C20 C21 C22 N4 -1.1(8) . . . . ?
C16 C15 C23 O5 -151.0(5) . . . . ?
C14 C15 C23 O5 24.8(8) . . . . ?
C16 C15 C23 O6 26.4(8) . . . . ?
C14 C15 C23 O6 -157.9(5) . . . . ?
C21 C20 C24 O7 179.8(5) . . . . ?
C19 C20 C24 O7 -8.7(8) . . . . ?
C21 C20 C24 O8 -5.9(8) . . . . ?
C19 C20 C24 O8 165.6(5) . . . . ?
C21 C20 C24 Eu2 -27.1(12) . . . 1_655 ?
C19 C20 C24 Eu2 144.3(7) . . . 1_655 ?
N5 C25 C26 C27 -7.5(8) . . . . ?
C25 C26 C27 C28 8.9(8) . . . . ?
C25 C26 C27 C35 -171.7(5) . . . . ?
C26 C27 C28 C29 -6.1(7) . . . . ?
C35 C27 C28 C29 174.5(4) . . . . ?
C27 C28 C29 N5 1.6(6) . . . . ?
C27 C28 C29 C30 176.9(4) . . . . ?
C28 C29 C30 C31 -3.7(8) . . . . ?
N5 C29 C30 C31 172.0(5) . . . . ?
C28 C29 C30 N6 176.4(4) . . . . ?
N5 C29 C30 N6 -7.9(6) . . . . ?
N6 C30 C31 C32 0.8(8) . . . . ?
C29 C30 C31 C32 -179.0(5) . . . . ?
C30 C31 C32 C33 -3.5(8) . . . . ?
C30 C31 C32 C36 179.0(5) . . . . ?
C31 C32 C33 C34 2.7(8) . . . . ?
C36 C32 C33 C34 -179.7(5) . . . . ?
C32 C33 C34 N6 0.8(8) . . . . ?
C26 C27 C35 O9 -18.1(8) . . . . ?
C28 C27 C35 O9 161.3(4) . . . . ?
C26 C27 C35 O10 166.3(5) . . . . ?
C28 C27 C35 O10 -14.2(7) . . . . ?
C33 C32 C36 O12 -17.5(8) . . . . ?
C31 C32 C36 O12 160.0(5) . . . . ?
C33 C32 C36 O11 175.2(5) . . . . ?
C31 C32 C36 O11 -7.3(8) . . . . ?
C4 C5 N1 C1 -5.1(6) . . . . ?
C6 C5 N1 C1 -180.0(4) . . . . ?
C4 C5 N1 Co1 177.6(4) . . . . ?
C6 C5 N1 Co1 2.7(4) . . . . ?
C2 C1 N1 C5 0.9(7) . . . . ?
C2 C1 N1 Co1 178.0(4) . . . . ?
N4 Co1 N1 C5 -81.4(3) . . . . ?
N2 Co1 N1 C5 5.0(3) . . . . ?
N6 Co1 N1 C5 100.2(3) . . . . ?
N5 Co1 N1 C5 -175.2(3) . . . . ?
N4 Co1 N1 C1 101.5(3) . . . . ?
N2 Co1 N1 C1 -172.1(3) . . . . ?
N6 Co1 N1 C1 -76.8(3) . . . . ?
N5 Co1 N1 C1 7.8(4) . . . . ?
C7 C6 N2 C10 1.2(6) . . . . ?
C5 C6 N2 C10 -177.2(4) . . . . ?
C7 C6 N2 Co1 -164.7(4) . . . . ?
C5 C6 N2 Co1 17.0(5) . . . . ?
C9 C10 N2 C6 2.3(6) . . . . ?
C9 C10 N2 Co1 165.1(3) . . . . ?
N1 Co1 N2 C6 -12.0(3) . . . . ?
N4 Co1 N2 C6 79.7(3) . . . . ?
N3 Co1 N2 C6 164.0(3) . . . . ?
N6 Co1 N2 C6 -102.0(3) . . . . ?
N1 Co1 N2 C10 -175.9(4) . . . . ?
N4 Co1 N2 C10 -84.2(4) . . . . ?
N3 Co1 N2 C10 0.2(4) . . . . ?
N6 Co1 N2 C10 94.2(4) . . . . ?
C16 C17 N3 C13 -2.6(6) . . . . ?
C18 C17 N3 C13 -178.4(4) . . . . ?
C16 C17 N3 Co1 -175.7(4) . . . . ?
C18 C17 N3 Co1 8.6(5) . . . . ?
C14 C13 N3 C17 1.1(6) . . . . ?
C14 C13 N3 Co1 173.1(4) . . . . ?
N4 Co1 N3 C17 -2.9(3) . . . . ?
N2 Co1 N3 C17 -89.2(3) . . . . ?
N6 Co1 N3 C17 175.3(3) . . . . ?
N5 Co1 N3 C17 91.1(3) . . . . ?
N4 Co1 N3 C13 -175.1(3) . . . . ?
N2 Co1 N3 C13 98.6(3) . . . . ?
N6 Co1 N3 C13 3.2(3) . . . . ?
N5 Co1 N3 C13 -81.0(3) . . . . ?
C21 C22 N4 C18 -0.6(6) . . . . ?
C21 C22 N4 Co1 179.7(4) . . . . ?
C19 C18 N4 C22 -0.2(6) . . . . ?
C17 C18 N4 C22 -170.6(4) . . . . ?
C19 C18 N4 Co1 179.5(4) . . . . ?
C17 C18 N4 Co1 9.1(5) . . . . ?
N1 Co1 N4 C22 -7.0(4) . . . . ?
N2 Co1 N4 C22 -91.1(4) . . . . ?
N3 Co1 N4 C22 176.0(4) . . . . ?
N5 Co1 N4 C22 91.3(4) . . . . ?
N1 Co1 N4 C18 173.3(3) . . . . ?
N2 Co1 N4 C18 89.3(3) . . . . ?
N3 Co1 N4 C18 -3.6(3) . . . . ?
N5 Co1 N4 C18 -88.3(3) . . . . ?
C26 C25 N5 C29 3.3(6) . . . . ?
C26 C25 N5 Co1 177.1(4) . . . . ?
C28 C29 N5 C25 -0.4(6) . . . . ?
C30 C29 N5 C25 -176.1(4) . . . . ?
C28 C29 N5 Co1 -174.9(4) . . . . ?
C30 C29 N5 Co1 9.3(4) . . . . ?
N1 Co1 N5 C25 89.9(4) . . . . ?
N4 Co1 N5 C25 -2.0(4) . . . . ?
N3 Co1 N5 C25 -86.2(4) . . . . ?
N6 Co1 N5 C25 179.5(4) . . . . ?
N1 Co1 N5 C29 -96.0(3) . . . . ?
N4 Co1 N5 C29 172.1(3) . . . . ?
N3 Co1 N5 C29 88.0(3) . . . . ?
N6 Co1 N5 C29 -6.3(3) . . . . ?
C33 C34 N6 C30 -3.6(6) . . . . ?
C33 C34 N6 Co1 176.5(3) . . . . ?
C31 C30 N6 C34 2.8(7) . . . . ?
C29 C30 N6 C34 -177.3(4) . . . . ?
C31 C30 N6 Co1 -177.3(4) . . . . ?
C29 C30 N6 Co1 2.6(5) . . . . ?
N1 Co1 N6 C34 -79.9(3) . . . . ?
N2 Co1 N6 C34 4.2(3) . . . . ?
N3 Co1 N6 C34 97.2(3) . . . . ?
N5 Co1 N6 C34 -178.1(3) . . . . ?
N1 Co1 N6 C30 100.2(3) . . . . ?
N2 Co1 N6 C30 -175.7(2) . . . . ?
N3 Co1 N6 C30 -82.7(2) . . . . ?
N5 Co1 N6 C30 1.9(2) . . . . ?
O1 C11 O2 Eu1 -2.0(5) . . . 2_666 ?
C3 C11 O2 Eu1 178.8(3) . . . 2_666 ?
O4 C12 O3 Eu2 25.2(10) . . . . ?
C8 C12 O3 Eu2 -160.0(3) . . . . ?
O4 Eu2 O3 C12 -40.1(5) 2_565 . . . ?
O7 Eu2 O3 C12 21.1(5) 2_665 . . . ?
O5 Eu2 O3 C12 -145.9(5) 1_445 . . . ?
O5W Eu2 O3 C12 104.9(5) . . . . ?
O8 Eu2 O3 C12 -106.3(5) 1_455 . . . ?
O4W Eu2 O3 C12 176.3(5) . . . . ?
O6W Eu2 O3 C12 57.5(5) . . . . ?
C24 Eu2 O3 C12 -86.8(5) 1_455 . . . ?
Eu2 Eu2 O3 C12 -26.6(5) 2_565 . . . ?
O3 C12 O4 Eu2 15.0(10) . . . 2_565 ?
C8 C12 O4 Eu2 -159.9(3) . . . 2_565 ?
O6 C23 O5 Eu2 -16.0(8) . . . 1_665 ?
C15 C23 O5 Eu2 161.2(3) . . . 1_665 ?
O7 C24 O8 Eu2 7.6(5) . . . 1_655 ?
C20 C24 O8 Eu2 -166.7(3) . . . 1_655 ?
O9 C35 O10 Eu1 46.3(7) . . . 2_776 ?
C27 C35 O10 Eu1 -138.4(4) . . . 2_776 ?
O12 C36 O11 Eu1 -0.7(10) . . . 1_565 ?
C32 C36 O11 Eu1 166.1(3) . . . 1_565 ?
O11 C36 O12 Eu1 -38.3(10) . . . 2_676 ?
C32 C36 O12 Eu1 155.9(3) . . . 2_676 ?
